data_1565818
loop_
_publ_author_name
'Liu, Ming-Shang'
'Du, Hai-Wu'
'Shu, Wei'

_publ_section_title
;
 Metal-free allylic C--H nitrogenation, oxygenation, and carbonation of
 alkenes by thianthrenation
;
_journal_issue 4
_journal_name_full 'Chemical Science'
_journal_page_first 1003
_journal_page_last 1008
_journal_paper_doi 10.1039/D1SC06577G
_journal_volume 13
_journal_year 2022
_chemical_formula_moiety 'C16 H24 N, B F4'
_chemical_formula_sum 'C16 H24 B F4 N'
_chemical_formula_weight 317.17
_space_group_crystal_system orthorhombic
_space_group_IT_number 45
_space_group_name_Hall 'I 2 -2c'
_space_group_name_H-M_alt 'I b a 2'
_atom_sites_solution_hydrogens geom
_atom_sites_solution_primary dual
_audit_creation_date 2021-06-08
_audit_creation_method
;
Olex2 1.3
(compiled 2020.11.12 svn.r5f609507 for OlexSys, GUI svn.r6272)
;
_audit_update_record
;
2021-09-16 deposited with the CCDC.	2021-12-20 downloaded from the CCDC.
;
_cell_angle_alpha 90
_cell_angle_beta 90
_cell_angle_gamma 90
_cell_formula_units_Z 24
_cell_length_a 26.2135(15)
_cell_length_b 48.489(3)
_cell_length_c 7.7284(5)
_cell_measurement_reflns_used 9132
_cell_measurement_temperature 100
_cell_measurement_theta_max 69.20
_cell_measurement_theta_min 3.21
_cell_volume 9823.3(10)
_computing_cell_refinement 'SAINT V8.40A (Bruker, 2019)'
_computing_data_reduction 'SAINT V8.40A (Bruker, 2019)'
_computing_molecular_graphics 'Olex2 1.3 (Dolomanov et al., 2009)'
_computing_publication_material 'Olex2 1.3 (Dolomanov et al., 2009)'
_computing_structure_refinement 'XL  (Sheldrick, 2008)'
_computing_structure_solution 'SHELXT 2018/2 (Sheldrick, 2018)'
_diffrn_ambient_temperature 100
_diffrn_detector 'Bruker PHOTON 100 area detector'
_diffrn_detector_area_resol_mean 7.9
_diffrn_detector_type 'CMOS area detector'
_diffrn_measured_fraction_theta_full 0.998
_diffrn_measured_fraction_theta_max 0.986
_diffrn_measurement_device 'three-circle diffractometer'
_diffrn_measurement_device_type 'Bruker D8 VENTURE'
_diffrn_measurement_method '\w and \f scans'
_diffrn_radiation_monochromator 'mirror optics'
_diffrn_radiation_probe x-ray
_diffrn_radiation_type CuK\a
_diffrn_radiation_wavelength 1.54178
_diffrn_reflns_av_R_equivalents 0.0749
_diffrn_reflns_av_unetI/netI 0.0566
_diffrn_reflns_Laue_measured_fraction_full 0.998
_diffrn_reflns_Laue_measured_fraction_max 0.986
_diffrn_reflns_limit_h_max 26
_diffrn_reflns_limit_h_min -31
_diffrn_reflns_limit_k_max 58
_diffrn_reflns_limit_k_min -58
_diffrn_reflns_limit_l_max 9
_diffrn_reflns_limit_l_min -9
_diffrn_reflns_number 42810
_diffrn_reflns_point_group_measured_fraction_full 0.999
_diffrn_reflns_point_group_measured_fraction_max 0.986
_diffrn_reflns_theta_full 67.679
_diffrn_reflns_theta_max 69.194
_diffrn_reflns_theta_min 3.212
_diffrn_source 'microfocus sealed X-ray tube'
_diffrn_source_current 1.11
_diffrn_source_power 0.0555
_diffrn_source_type 'Incoatec I\ms'
_diffrn_source_voltage 50.0
_diffrn_standards_number 0
_exptl_absorpt_coefficient_mu 0.894
_exptl_absorpt_correction_T_max 0.7531
_exptl_absorpt_correction_T_min 0.6121
_exptl_absorpt_correction_type multi-scan
_exptl_absorpt_process_details
;
SADABS-2016/2 (Bruker,2016/2) was used for absorption correction.
wR2(int) was 0.1309 before and 0.0863 after correction.
The Ratio of minimum to maximum transmission is 0.8128.
The \l/2 correction factor is Not present.
;
_exptl_crystal_colour colourless
_exptl_crystal_colour_primary colourless
_exptl_crystal_density_diffrn 1.287
_exptl_crystal_description block
_exptl_crystal_F_000 4032
_exptl_crystal_size_max 0.24
_exptl_crystal_size_mid 0.22
_exptl_crystal_size_min 0.15
_refine_diff_density_max 0.456
_refine_diff_density_min -0.233
_refine_diff_density_rms 0.053
_refine_ls_abs_structure_details
;
 Refined as an inversion twin.
;
_refine_ls_abs_structure_Flack 0.59(15)
_refine_ls_extinction_method none
_refine_ls_goodness_of_fit_ref 1.036
_refine_ls_hydrogen_treatment constr
_refine_ls_matrix_type full
_refine_ls_number_parameters 615
_refine_ls_number_reflns 8964
_refine_ls_number_restraints 208
_refine_ls_restrained_S_all 1.026
_refine_ls_R_factor_all 0.0622
_refine_ls_R_factor_gt 0.0580
_refine_ls_shift/su_max 0.001
_refine_ls_shift/su_mean 0.000
_refine_ls_structure_factor_coef Fsqd
_refine_ls_weighting_details 'w=1/[\s^2^(Fo^2^)+(0.1008P)^2^+7.1303P] where P=(Fo^2^+2Fc^2^)/3'
_refine_ls_weighting_scheme calc
_refine_ls_wR_factor_gt 0.1544
_refine_ls_wR_factor_ref 0.1580
_reflns_Friedel_coverage 0.849
_reflns_Friedel_fraction_full 1.000
_reflns_Friedel_fraction_max 0.987
_reflns_number_gt 8264
_reflns_number_total 8964
_reflns_threshold_expression 'I > 2\s(I)'
_cod_data_source_file d1sc06577g2.cif
_cod_data_source_block cxy3292
_cod_depositor_comments 'Adding full bibliography for 1565818--1565820.cif.'
_cod_database_code 1565818
_shelx_shelxl_version_number 2016/6
_shelx_space_group_comment
;
The symmetry employed for this shelxl refinement is uniquely defined
by the following loop, which should always be used as a source of
symmetry information in preference to the above space-group names.
They are only intended as comments.
;
_olex2_refinement_description
;
1. Twinned data refinement
 Scales: 0.41(15)
 0.59(15)
2. Fixed Uiso
 At 1.2 times of:
  All C(H) groups, All C(H,H) groups, All N(H,H) groups, All N(H,H,H,H) groups
3. Restrained distances
 C34-C33 = C38A-C33A = C34A-C33A = C38-C33 = C35A-C34A = C38-C37 = C37-C36 =
 C36A-C35A = C36-C35 = C37A-C36A = C35-C34 = C38A-C37A
 1.54 with sigma of 0.02
 N3-C33 \\sim N3-C33A
 with sigma of 0.02
 C34-C33 \\sim C34A-C33A
 with sigma of 0.02
 C34-C35 \\sim C34A-C35A
 with sigma of 0.02
 C37-C36 \\sim C37A-C36A
 with sigma of 0.02
 C37-C38 \\sim C37A-C38A
 with sigma of 0.02
 C37-C33 \\sim C37A-C33A
 with sigma of 0.04
 C33-C38 \\sim C33A-C38A
 with sigma of 0.02
 C36-C38 \\sim C36A-C38A
 with sigma of 0.04
 C36-C35 \\sim C36A-C35A
 with sigma of 0.02
 C37-C35 \\sim C37A-C35A
 with sigma of 0.04
 C33-C35 \\sim C33A-C35A
 with sigma of 0.04
 N3-C34 \\sim N3-C34A
 with sigma of 0.04
 N3-C38 \\sim N3-C38A
 with sigma of 0.04
 C34-C36 \\sim C34A-C36A
 with sigma of 0.04
 C34-C38 \\sim C34A-C38A
 with sigma of 0.04
4. Uiso/Uaniso restraints and constraints
C34 \\sim C37 \\sim C33 \\sim C36 \\sim C38 \\sim C35 \\sim C38A \\sim C37A
\\sim C36A \\sim C35A \\sim C34A \\sim C33A: within 2A with sigma of 0.01 and
sigma for terminal atoms of 0.02 within 2A
Uanis(C36A) = Uanis(C36)
Uanis(C34A) = Uanis(C38)
Uanis(C38A) = Uanis(C34)
Uanis(C33) = Uanis(C33A)
Uanis(C37) = Uanis(C35A)
Uanis(C35) = Uanis(C37A)
5. Others
 Sof(H3BC)=Sof(H3BD)=Sof(C33A)=Sof(H33A)=Sof(C38A)=Sof(H38C)=Sof(H38D)=
 Sof(C37A)=Sof(H37C)=Sof(H37D)=Sof(C36A)=Sof(H36C)=Sof(H36D)=Sof(C35A)=
 Sof(H35C)=Sof(H35D)=Sof(C34A)=Sof(H34C)=Sof(H34D)=1-FVAR(1)
 Sof(H3AA)=Sof(H3AB)=Sof(C34)=Sof(H34A)=Sof(H34B)=Sof(C37)=Sof(H37A)=Sof(H37B)=
 Sof(C33)=Sof(H33)=Sof(C36)=Sof(H36A)=Sof(H36B)=Sof(C38)=Sof(H38A)=Sof(H38B)=
 Sof(C35)=Sof(H35A)=Sof(H35B)=FVAR(1)
6.a Ternary CH refined with riding coordinates:
 C1(H1), C17(H17), C33(H33), C33A(H33A)
6.b Secondary CH2 refined with riding coordinates:
 N1(H1A,H1B), C7(H7A,H7B), C2(H2A,H2B), C10(H10A,H10B), C6(H6A,H6B), C3(H3A,
 H3B), C5(H5A,H5B), C4(H4A,H4B), N2(H2C,H2D), C18(H18A,H18B), C22(H22A,H22B),
 C23(H23A,H23B), C19(H19A,H19B), C20(H20A,H20B), C26(H26A,H26B), C21(H21A,H21B),
  N3(H3AA,H3AB), N3(H3BC,H3BD), C39(H39A,H39B), C42(H42A,H42B), C34(H34A,H34B),
 C37(H37A,H37B), C36(H36A,H36B), C38(H38A,H38B), C35(H35A,H35B), C38A(H38C,
 H38D), C37A(H37C,H37D), C36A(H36C,H36D), C35A(H35C,H35D), C34A(H34C,H34D)
6.c Aromatic/amide H refined with riding coordinates:
 C12(H12), C8(H8), C9(H9), C13(H13), C16(H16), C14(H14), C15(H15), C24(H24),
 C28(H28), C25(H25), C32(H32), C29(H29), C30(H30), C31(H31), C40(H40), C41(H41),
  C44(H44), C48(H48), C46(H46), C45(H45), C47(H47)
;
_olex2_submission_special_instructions 'No special instructions were received'

loop_
_space_group_symop_operation_xyz
'x, y, z'
'-x, -y, z'
'-x, y, z+1/2'
'x, -y, z+1/2'
'x+1/2, y+1/2, z+1/2'
'-x+1/2, -y+1/2, z+1/2'
'-x+1/2, y+1/2, z+1'
'x+1/2, -y+1/2, z+1'

loop_
_atom_site_label
_atom_site_type_symbol
_atom_site_fract_x
_atom_site_fract_y
_atom_site_fract_z
_atom_site_U_iso_or_equiv
_atom_site_adp_type
_atom_site_occupancy
_atom_site_site_symmetry_order
_atom_site_calc_flag
_atom_site_refinement_flags_posn
_atom_site_refinement_flags_adp
_atom_site_refinement_flags_occupancy
_atom_site_disorder_assembly
_atom_site_disorder_group
N1 N 0.43458(11) 0.15611(6) 0.9962(4) 0.0194(6) Uani 1 1 d . . . . .
H1A H 0.457841 0.151072 0.914701 0.023 Uiso 1 1 calc R U . . .
H1B H 0.450954 0.156687 1.099958 0.023 Uiso 1 1 calc R U . . .
C11 C 0.40598(15) 0.06305(8) 0.6602(5) 0.0232(8) Uani 1 1 d . . . . .
C12 C 0.43761(15) 0.07614(8) 0.5407(5) 0.0265(8) Uani 1 1 d . . . . .
H12 H 0.441594 0.095598 0.545631 0.032 Uiso 1 1 calc R U . . .
C1 C 0.41534(14) 0.18473(8) 0.9538(5) 0.0225(8) Uani 1 1 d . . . . .
H1 H 0.392020 0.183333 0.851798 0.027 Uiso 1 1 calc R U . . .
C8 C 0.41630(15) 0.10667(8) 1.0458(5) 0.0245(8) Uani 1 1 d . . . . .
H8 H 0.438131 0.105698 1.143764 0.029 Uiso 1 1 calc R U . . .
C9 C 0.40878(15) 0.08356(8) 0.9599(5) 0.0255(8) Uani 1 1 d . . . . .
H9 H 0.424763 0.067541 1.005483 0.031 Uiso 1 1 calc R U . . .
C13 C 0.46340(16) 0.06124(9) 0.4148(6) 0.0316(9) Uani 1 1 d . . . . .
H13 H 0.484297 0.070582 0.333218 0.038 Uiso 1 1 calc R U . . .
C16 C 0.40228(18) 0.03459(8) 0.6535(6) 0.0314(9) Uani 1 1 d . . . . .
H16 H 0.381493 0.025199 0.735141 0.038 Uiso 1 1 calc R U . . .
C7 C 0.39381(14) 0.13444(8) 1.0046(5) 0.0240(8) Uani 1 1 d . . . . .
H7A H 0.375787 0.133531 0.892182 0.029 Uiso 1 1 calc R U . . .
H7B H 0.368616 0.139472 1.094678 0.029 Uiso 1 1 calc R U . . .
C2 C 0.38527(17) 0.19674(8) 1.1044(5) 0.0292(9) Uani 1 1 d . . . . .
H2A H 0.407052 0.197415 1.208998 0.035 Uiso 1 1 calc R U . . .
H2B H 0.355452 0.184880 1.129816 0.035 Uiso 1 1 calc R U . . .
C10 C 0.37765(16) 0.07961(8) 0.7973(5) 0.0270(8) Uani 1 1 d . . . . .
H10A H 0.368660 0.097896 0.749215 0.032 Uiso 1 1 calc R U . . .
H10B H 0.345505 0.069982 0.826889 0.032 Uiso 1 1 calc R U . . .
C6 C 0.46015(16) 0.20302(8) 0.9041(6) 0.0296(9) Uani 1 1 d . . . . .
H6A H 0.478735 0.194708 0.805492 0.036 Uiso 1 1 calc R U . . .
H6B H 0.484047 0.204539 1.002820 0.036 Uiso 1 1 calc R U . . .
C14 C 0.45881(17) 0.03310(9) 0.4076(6) 0.0333(9) Uani 1 1 d . . . . .
H14 H 0.476135 0.022903 0.320627 0.040 Uiso 1 1 calc R U . . .
C15 C 0.42851(18) 0.01958(8) 0.5291(6) 0.0365(10) Uani 1 1 d . . . . .
H15 H 0.425795 0.000050 0.526742 0.044 Uiso 1 1 calc R U . . .
C3 C 0.36716(18) 0.22599(9) 1.0579(5) 0.0355(10) Uani 1 1 d . . . . .
H3A H 0.342042 0.224867 0.962489 0.043 Uiso 1 1 calc R U . . .
H3B H 0.349862 0.234239 1.159309 0.043 Uiso 1 1 calc R U . . .
C5 C 0.44079(18) 0.23175(8) 0.8537(6) 0.0333(9) Uani 1 1 d . . . . .
H5A H 0.470078 0.243725 0.823855 0.040 Uiso 1 1 calc R U . . .
H5B H 0.418507 0.230311 0.750693 0.040 Uiso 1 1 calc R U . . .
C4 C 0.41101(18) 0.24451(8) 1.0031(6) 0.0360(10) Uani 1 1 d . . . . .
H4A H 0.434163 0.247449 1.102635 0.043 Uiso 1 1 calc R U . . .
H4B H 0.397451 0.262685 0.967224 0.043 Uiso 1 1 calc R U . . .
N2 N 0.23446(11) 0.14187(6) 0.5146(4) 0.0175(6) Uani 1 1 d . . . . .
H2C H 0.212202 0.135877 0.432428 0.021 Uiso 1 1 calc R U . . .
H2D H 0.217454 0.142426 0.617167 0.021 Uiso 1 1 calc R U . . .
C27 C 0.28768(15) 0.05183(8) 0.1665(5) 0.0230(8) Uani 1 1 d . . . . .
C17 C 0.25143(14) 0.17064(7) 0.4689(4) 0.0196(7) Uani 1 1 d . . . . .
H17 H 0.273676 0.169394 0.364057 0.023 Uiso 1 1 calc R U . . .
C18 C 0.28250(15) 0.18405(7) 0.6131(5) 0.0225(8) Uani 1 1 d . . . . .
H18A H 0.312721 0.172555 0.639620 0.027 Uiso 1 1 calc R U . . .
H18B H 0.261515 0.185498 0.719190 0.027 Uiso 1 1 calc R U . . .
C24 C 0.25926(14) 0.09261(7) 0.5587(5) 0.0223(7) Uani 1 1 d . . . . .
H24 H 0.235710 0.089616 0.650193 0.027 Uiso 1 1 calc R U . . .
C22 C 0.20510(15) 0.18806(8) 0.4221(5) 0.0260(8) Uani 1 1 d . . . . .
H22A H 0.182497 0.189937 0.524015 0.031 Uiso 1 1 calc R U . . .
H22B H 0.185569 0.178968 0.328409 0.031 Uiso 1 1 calc R U . . .
C28 C 0.31528(16) 0.02921(8) 0.1112(5) 0.0258(8) Uani 1 1 d . . . . .
H28 H 0.347484 0.025444 0.162399 0.031 Uiso 1 1 calc R U . . .
C25 C 0.27363(15) 0.07087(8) 0.4658(5) 0.0245(8) Uani 1 1 d . . . . .
H25 H 0.260837 0.053511 0.502681 0.029 Uiso 1 1 calc R U . . .
C32 C 0.24109(16) 0.05711(9) 0.0890(5) 0.0290(9) Uani 1 1 d . . . . .
H32 H 0.221482 0.072517 0.125671 0.035 Uiso 1 1 calc R U . . .
C23 C 0.27754(13) 0.12136(7) 0.5291(5) 0.0221(7) Uani 1 1 d . . . . .
H23A H 0.297995 0.121873 0.421492 0.026 Uiso 1 1 calc R U . . .
H23B H 0.300065 0.126826 0.626038 0.026 Uiso 1 1 calc R U . . .
C19 C 0.29970(15) 0.21295(8) 0.5553(5) 0.0269(8) Uani 1 1 d . . . . .
H19A H 0.318363 0.221985 0.651184 0.032 Uiso 1 1 calc R U . . .
H19B H 0.323327 0.211214 0.456002 0.032 Uiso 1 1 calc R U . . .
C20 C 0.25418(15) 0.23089(8) 0.5030(6) 0.0289(8) Uani 1 1 d . . . . .
H20A H 0.232332 0.234299 0.605320 0.035 Uiso 1 1 calc R U . . .
H20B H 0.266567 0.248916 0.459976 0.035 Uiso 1 1 calc R U . . .
C29 C 0.29689(16) 0.01178(8) -0.0182(5) 0.0295(8) Uani 1 1 d . . . . .
H29 H 0.316164 -0.003873 -0.052770 0.035 Uiso 1 1 calc R U . . .
C26 C 0.30779(15) 0.07047(8) 0.3089(5) 0.0262(8) Uani 1 1 d . . . . .
H26A H 0.342175 0.064087 0.343642 0.031 Uiso 1 1 calc R U . . .
H26B H 0.311155 0.089464 0.263355 0.031 Uiso 1 1 calc R U . . .
C30 C 0.25071(17) 0.01734(9) -0.0955(5) 0.0334(9) Uani 1 1 d . . . . .
H30 H 0.238164 0.005690 -0.184717 0.040 Uiso 1 1 calc R U . . .
C21 C 0.22297(16) 0.21666(8) 0.3621(6) 0.0306(9) Uani 1 1 d . . . . .
H21A H 0.243995 0.214731 0.256421 0.037 Uiso 1 1 calc R U . . .
H21B H 0.192927 0.228143 0.333238 0.037 Uiso 1 1 calc R U . . .
C31 C 0.22255(17) 0.04009(10) -0.0425(6) 0.0358(10) Uani 1 1 d . . . . .
H31 H 0.190699 0.044066 -0.095593 0.043 Uiso 1 1 calc R U . . .
N3 N 0.10558(11) 0.13732(6) 1.0168(4) 0.0211(6) Uani 1 1 d D . . . .
H3AA H 0.116750 0.136287 0.905545 0.025 Uiso 0.569(4) 1 calc R U P A 1
H3AB H 0.132420 0.133113 1.086712 0.025 Uiso 0.569(4) 1 calc R U P A 1
H3BC H 0.123338 0.139075 1.117431 0.025 Uiso 0.431(4) 1 calc R U P A 2
H3BD H 0.127695 0.131087 0.934942 0.025 Uiso 0.431(4) 1 calc R U P A 2
C43 C 0.07074(16) 0.05187(8) 0.6308(5) 0.0263(8) Uani 1 1 d . . . . .
C40 C 0.08732(15) 0.08743(8) 1.0544(5) 0.0265(8) Uani 1 1 d . . . . .
H40 H 0.109396 0.083615 1.148921 0.032 Uiso 1 1 calc R U . . .
C41 C 0.07858(16) 0.06723(8) 0.9412(5) 0.0275(8) Uani 1 1 d . . . . .
H41 H 0.093644 0.049888 0.966962 0.033 Uiso 1 1 calc R U . . .
C44 C 0.04410(15) 0.03028(8) 0.5557(6) 0.0275(8) Uani 1 1 d . . . . .
H44 H 0.010802 0.025957 0.595859 0.033 Uiso 1 1 calc R U . . .
C39 C 0.06464(15) 0.11577(8) 1.0427(6) 0.0284(8) Uani 1 1 d . . . . .
H39A H 0.045540 0.119845 1.150259 0.034 Uiso 1 1 calc R U . . .
H39B H 0.040325 0.116471 0.944804 0.034 Uiso 1 1 calc R U . . .
C42 C 0.04761(16) 0.06864(9) 0.7770(5) 0.0282(8) Uani 1 1 d . . . . .
H42A H 0.044809 0.088135 0.740025 0.034 Uiso 1 1 calc R U . . .
H42B H 0.012734 0.061779 0.800658 0.034 Uiso 1 1 calc R U . . .
C48 C 0.11945(17) 0.05750(10) 0.5693(6) 0.0367(10) Uani 1 1 d . . . . .
H48 H 0.138408 0.072242 0.618602 0.044 Uiso 1 1 calc R U . . .
C46 C 0.11362(17) 0.02066(9) 0.3618(6) 0.0335(9) Uani 1 1 d . . . . .
H46 H 0.127927 0.010211 0.269874 0.040 Uiso 1 1 calc R U . . .
C45 C 0.06541(17) 0.01485(9) 0.4222(6) 0.0324(9) Uani 1 1 d . . . . .
H45 H 0.046495 0.000155 0.372306 0.039 Uiso 1 1 calc R U . . .
C47 C 0.14094(18) 0.04193(11) 0.4369(7) 0.0415(11) Uani 1 1 d . . . . .
H47 H 0.174509 0.045916 0.397855 0.050 Uiso 1 1 calc R U . . .
C34 C 0.1310(4) 0.18641(18) 0.9873(11) 0.0284(15) Uani 0.569(4) 1 d D U P A 1
H34A H 0.135816 0.183712 0.861419 0.034 Uiso 0.569(4) 1 calc R U P A 1
H34B H 0.163685 0.182236 1.045951 0.034 Uiso 0.569(4) 1 calc R U P A 1
C37 C 0.0228(3) 0.20274(17) 0.9995(11) 0.0276(14) Uani 0.569(4) 1 d D U P A 1
H37A H 0.016539 0.205186 1.124883 0.033 Uiso 0.569(4) 1 calc R U P A 1
H37B H -0.009285 0.206836 0.937219 0.033 Uiso 0.569(4) 1 calc R U P A 1
C33 C 0.0895(3) 0.16698(13) 1.0533(10) 0.0245(12) Uani 0.569(4) 1 d D U P A 1
H33 H 0.085528 0.169532 1.180925 0.029 Uiso 0.569(4) 1 calc R U P A 1
C36 C 0.0644(3) 0.22279(16) 0.9407(11) 0.0327(14) Uani 0.569(4) 1 d D U P A 1
H36A H 0.067811 0.221776 0.813255 0.039 Uiso 0.569(4) 1 calc R U P A 1
H36B H 0.054150 0.241828 0.971157 0.039 Uiso 0.569(4) 1 calc R U P A 1
C38 C 0.0386(2) 0.17303(14) 0.9642(9) 0.0262(10) Uani 0.569(4) 1 d D U P A 1
H38A H 0.042001 0.170083 0.838001 0.031 Uiso 0.569(4) 1 calc R U P A 1
H38B H 0.012128 0.160302 1.008399 0.031 Uiso 0.569(4) 1 calc R U P A 1
C35 C 0.1156(3) 0.21641(14) 1.0235(11) 0.0340(11) Uani 0.569(4) 1 d D U P A 1
H35A H 0.113419 0.219421 1.150017 0.041 Uiso 0.569(4) 1 calc R U P A 1
H35B H 0.141896 0.229008 0.976592 0.041 Uiso 0.569(4) 1 calc R U P A 1
F1 F 0.13005(9) 0.13314(5) 0.3720(3) 0.0314(5) Uani 1 1 d . . . . .
F2 F 0.08743(10) 0.16617(6) 0.5234(4) 0.0444(6) Uani 1 1 d . . . . .
F3 F 0.12355(10) 0.12968(7) 0.6619(3) 0.0435(7) Uani 1 1 d . . . . .
F4 F 0.05350(9) 0.12343(6) 0.4931(4) 0.0454(7) Uani 1 1 d . . . . .
B1 B 0.09773(17) 0.13825(10) 0.5128(6) 0.0273(9) Uani 1 1 d . . . . .
F5 F 0.26440(11) 0.16405(5) 0.0401(3) 0.0425(6) Uani 1 1 d . . . . .
F6 F 0.21619(9) 0.12976(5) 0.1572(3) 0.0300(5) Uani 1 1 d . . . . .
F7 F 0.21233(9) 0.13775(6) -0.1298(3) 0.0385(6) Uani 1 1 d . . . . .
F8 F 0.28418(9) 0.11940(6) -0.0165(4) 0.0412(6) Uani 1 1 d . . . . .
B2 B 0.24557(17) 0.13777(9) 0.0137(5) 0.0250(9) Uani 1 1 d . . . . .
F9 F 0.45197(12) 0.14627(6) 0.6398(3) 0.0415(7) Uani 1 1 d . . . . .
F10 F 0.38250(10) 0.14377(7) 0.4622(5) 0.0589(9) Uani 1 1 d . . . . .
F11 F 0.41882(9) 0.18508(5) 0.5199(3) 0.0322(5) Uani 1 1 d . . . . .
F12 F 0.46012(9) 0.15300(5) 0.3537(3) 0.0287(5) Uani 1 1 d . . . . .
B3 B 0.42680(17) 0.15724(9) 0.4943(6) 0.0247(9) Uani 1 1 d . . . . .
C33A C 0.0871(4) 0.16555(18) 0.9631(13) 0.0245(12) Uani 0.431(4) 1 d D U P A 2
H33A H 0.067067 0.163602 0.853611 0.029 Uiso 0.431(4) 1 calc R U P A 2
C38A C 0.1336(5) 0.1837(3) 0.9265(16) 0.0284(15) Uani 0.431(4) 1 d D U P A 2
H38C H 0.154359 0.185612 1.032840 0.034 Uiso 0.431(4) 1 calc R U P A 2
H38D H 0.155040 0.175021 0.836185 0.034 Uiso 0.431(4) 1 calc R U P A 2
C37A C 0.1159(4) 0.21198(19) 0.8658(14) 0.0340(11) Uani 0.431(4) 1 d D U P A 2
H37C H 0.145863 0.223942 0.844775 0.041 Uiso 0.431(4) 1 calc R U P A 2
H37D H 0.096855 0.210130 0.755818 0.041 Uiso 0.431(4) 1 calc R U P A 2
C36A C 0.0818(4) 0.2250(2) 1.0021(15) 0.0327(14) Uani 0.431(4) 1 d D U P A 2
H36C H 0.070008 0.243238 0.960295 0.039 Uiso 0.431(4) 1 calc R U P A 2
H36D H 0.101809 0.228020 1.109146 0.039 Uiso 0.431(4) 1 calc R U P A 2
C35A C 0.0351(4) 0.2069(2) 1.0439(15) 0.0276(14) Uani 0.431(4) 1 d D U P A 2
H35C H 0.014951 0.215526 1.137676 0.033 Uiso 0.431(4) 1 calc R U P A 2
H35D H 0.013089 0.205372 0.940310 0.033 Uiso 0.431(4) 1 calc R U P A 2
C34A C 0.0526(4) 0.17819(18) 1.1002(11) 0.0262(10) Uani 0.431(4) 1 d D U P A 2
H34C H 0.071256 0.179510 1.211170 0.031 Uiso 0.431(4) 1 calc R U P A 2
H34D H 0.022448 0.166210 1.118111 0.031 Uiso 0.431(4) 1 calc R U P A 2

loop_
_atom_site_aniso_label
_atom_site_aniso_U_11
_atom_site_aniso_U_22
_atom_site_aniso_U_33
_atom_site_aniso_U_23
_atom_site_aniso_U_13
_atom_site_aniso_U_12
N1 0.0175(14) 0.0254(15) 0.0152(14) -0.0033(12) 0.0016(11) 0.0010(12)
C11 0.0220(18) 0.0264(18) 0.0211(17) 0.0011(15) -0.0048(15) 0.0005(15)
C12 0.0280(19) 0.0214(17) 0.030(2) 0.0029(15) -0.0040(16) -0.0025(15)
C1 0.0222(18) 0.0223(18) 0.0232(18) -0.0019(15) 0.0005(14) 0.0012(15)
C8 0.0272(19) 0.0264(19) 0.0199(17) 0.0010(15) -0.0018(14) -0.0037(15)
C9 0.0282(19) 0.0248(18) 0.0235(19) 0.0036(15) -0.0011(15) 0.0015(15)
C13 0.029(2) 0.037(2) 0.029(2) 0.0075(18) 0.0020(16) -0.0013(18)
C16 0.039(2) 0.0251(19) 0.030(2) 0.0040(17) 0.0064(18) -0.0052(17)
C7 0.0223(18) 0.0248(18) 0.0250(18) -0.0042(15) -0.0019(15) -0.0039(15)
C2 0.035(2) 0.029(2) 0.0238(18) 0.0019(16) 0.0029(16) 0.0100(17)
C10 0.029(2) 0.0263(18) 0.0258(19) -0.0033(15) -0.0040(16) 0.0022(16)
C6 0.027(2) 0.0247(19) 0.037(2) -0.0058(17) 0.0007(17) -0.0032(16)
C14 0.038(2) 0.034(2) 0.028(2) -0.0029(17) 0.0047(18) 0.0083(18)
C15 0.048(2) 0.0216(18) 0.040(2) -0.0026(18) 0.002(2) -0.0014(18)
C3 0.043(2) 0.033(2) 0.030(2) 0.0006(17) 0.0044(18) 0.0163(19)
C5 0.041(2) 0.0229(19) 0.036(2) -0.0035(17) 0.0029(19) -0.0050(18)
C4 0.049(3) 0.026(2) 0.034(2) -0.0044(18) -0.005(2) 0.0075(18)
N2 0.0168(13) 0.0210(14) 0.0147(13) -0.0016(12) -0.0004(11) -0.0015(11)
C27 0.030(2) 0.0204(17) 0.0190(16) 0.0016(14) 0.0039(15) -0.0056(16)
C17 0.0227(17) 0.0214(17) 0.0146(15) -0.0009(13) -0.0011(13) -0.0016(14)
C18 0.0252(18) 0.0203(17) 0.0220(17) -0.0043(14) -0.0046(14) -0.0007(15)
C24 0.0260(19) 0.0216(17) 0.0192(17) 0.0002(14) 0.0004(14) -0.0002(15)
C22 0.0233(18) 0.0231(19) 0.0314(19) 0.0021(16) -0.0047(16) -0.0004(15)
C28 0.033(2) 0.0222(17) 0.0218(18) 0.0030(14) 0.0020(15) -0.0015(16)
C25 0.0293(19) 0.0206(17) 0.0235(18) 0.0010(14) -0.0006(15) -0.0035(15)
C32 0.030(2) 0.030(2) 0.0276(19) -0.0041(16) 0.0007(16) 0.0021(17)
C23 0.0195(17) 0.0195(17) 0.0272(18) -0.0026(15) -0.0006(15) 0.0018(14)
C19 0.0272(19) 0.0208(17) 0.033(2) -0.0020(15) -0.0035(16) -0.0033(16)
C20 0.032(2) 0.0202(17) 0.035(2) 0.0002(16) -0.0016(18) -0.0025(15)
C29 0.040(2) 0.0225(17) 0.0262(19) -0.0025(15) 0.0067(17) 0.0016(16)
C26 0.028(2) 0.0227(18) 0.0277(19) -0.0046(15) 0.0036(16) -0.0049(16)
C30 0.041(2) 0.035(2) 0.0239(19) -0.0071(16) 0.0020(17) -0.0114(19)
C21 0.033(2) 0.025(2) 0.034(2) 0.0036(17) -0.0090(18) -0.0009(17)
C31 0.032(2) 0.045(2) 0.031(2) -0.0028(19) -0.0066(18) -0.0009(19)
N3 0.0208(14) 0.0259(16) 0.0165(14) 0.0000(12) 0.0004(12) 0.0000(12)
C43 0.030(2) 0.0245(18) 0.0244(19) 0.0053(15) -0.0050(16) 0.0010(16)
C40 0.0263(19) 0.030(2) 0.0229(18) 0.0021(15) 0.0004(15) -0.0031(16)
C41 0.032(2) 0.0205(18) 0.030(2) 0.0037(15) -0.0015(16) -0.0024(15)
C44 0.0272(19) 0.0199(17) 0.035(2) 0.0044(16) -0.0040(16) -0.0020(15)
C39 0.0237(19) 0.0284(19) 0.033(2) -0.0034(16) 0.0023(16) -0.0051(16)
C42 0.032(2) 0.0250(18) 0.0275(19) 0.0023(16) -0.0025(17) -0.0041(16)
C48 0.035(2) 0.038(2) 0.038(2) -0.0023(19) -0.0038(18) -0.0132(19)
C46 0.039(2) 0.035(2) 0.0265(19) 0.0024(18) -0.0017(17) 0.0055(19)
C45 0.037(2) 0.028(2) 0.032(2) -0.0021(17) -0.0028(18) 0.0003(18)
C47 0.033(2) 0.052(3) 0.039(2) -0.003(2) 0.0052(19) -0.007(2)
C34 0.029(2) 0.025(2) 0.031(4) 0.000(3) 0.000(3) -0.0025(19)
C37 0.030(3) 0.028(3) 0.025(4) -0.006(3) -0.010(3) 0.002(3)
C33 0.029(2) 0.023(2) 0.022(3) 0.000(3) 0.002(3) 0.0005(18)
C36 0.040(4) 0.024(2) 0.034(3) 0.001(3) -0.010(3) 0.002(3)
C38 0.027(2) 0.027(2) 0.024(2) 0.000(2) 0.000(2) 0.003(2)
C35 0.040(3) 0.026(2) 0.036(2) -0.001(2) -0.005(2) -0.004(2)
F1 0.0260(11) 0.0516(15) 0.0166(10) -0.0018(10) 0.0018(9) -0.0095(11)
F2 0.0421(14) 0.0504(16) 0.0408(15) -0.0022(13) 0.0024(12) -0.0003(12)
F3 0.0427(15) 0.073(2) 0.0143(10) 0.0016(12) -0.0028(10) 0.0091(14)
F4 0.0254(12) 0.0628(18) 0.0481(16) 0.0085(14) 0.0013(12) -0.0135(12)
B1 0.027(2) 0.042(2) 0.0128(18) 0.0028(18) -0.0006(17) -0.0071(19)
F5 0.0567(16) 0.0394(14) 0.0314(13) -0.0029(11) 0.0031(12) -0.0150(13)
F6 0.0331(13) 0.0418(13) 0.0151(10) -0.0013(9) 0.0048(9) -0.0071(11)
F7 0.0265(12) 0.0719(19) 0.0171(10) -0.0001(12) -0.0015(9) -0.0035(12)
F8 0.0250(11) 0.0478(15) 0.0510(15) 0.0002(13) 0.0062(11) 0.0028(11)
B2 0.026(2) 0.035(2) 0.0136(18) -0.0006(17) 0.0023(17) -0.0013(18)
F9 0.0662(18) 0.0422(14) 0.0161(11) -0.0015(10) -0.0009(11) 0.0107(13)
F10 0.0263(13) 0.068(2) 0.082(2) -0.0287(19) 0.0064(14) -0.0156(13)
F11 0.0373(13) 0.0321(12) 0.0273(12) -0.0036(10) -0.0009(10) 0.0063(10)
F12 0.0246(12) 0.0410(13) 0.0206(10) -0.0045(10) 0.0018(9) 0.0038(10)
B3 0.024(2) 0.032(2) 0.0189(19) -0.0005(17) -0.0020(17) -0.0072(17)
C33A 0.029(2) 0.023(2) 0.022(3) 0.000(3) 0.002(3) 0.0005(18)
C38A 0.029(2) 0.025(2) 0.031(4) 0.000(3) 0.000(3) -0.0025(19)
C37A 0.040(3) 0.026(2) 0.036(2) -0.001(2) -0.005(2) -0.004(2)
C36A 0.040(4) 0.024(2) 0.034(3) 0.001(3) -0.010(3) 0.002(3)
C35A 0.030(3) 0.028(3) 0.025(4) -0.006(3) -0.010(3) 0.002(3)
C34A 0.027(2) 0.027(2) 0.024(2) 0.000(2) 0.000(2) 0.003(2)

loop_
_atom_type_symbol
_atom_type_description
_atom_type_scat_dispersion_real
_atom_type_scat_dispersion_imag
_atom_type_scat_source
C C 0.0181 0.0091 'International Tables Vol C Tables 4.2.6.8 and 6.1.1.4'
H H 0.0000 0.0000 'International Tables Vol C Tables 4.2.6.8 and 6.1.1.4'
B B 0.0090 0.0039 'International Tables Vol C Tables 4.2.6.8 and 6.1.1.4'
F F 0.0727 0.0534 'International Tables Vol C Tables 4.2.6.8 and 6.1.1.4'
N N 0.0311 0.0180 'International Tables Vol C Tables 4.2.6.8 and 6.1.1.4'

loop_
_geom_angle_atom_site_label_1
_geom_angle_atom_site_label_2
_geom_angle_atom_site_label_3
_geom_angle
_geom_angle_site_symmetry_1
_geom_angle_site_symmetry_3
_geom_angle_publ_flag
H1A N1 H1B 107.6 . . ?
C1 N1 H1A 108.6 . . ?
C1 N1 H1B 108.6 . . ?
C7 N1 H1A 108.6 . . ?
C7 N1 H1B 108.6 . . ?
C7 N1 C1 114.5(3) . . ?
C12 C11 C10 120.7(3) . . ?
C16 C11 C12 118.1(4) . . ?
C16 C11 C10 121.2(4) . . ?
C11 C12 H12 119.4 . . ?
C13 C12 C11 121.1(4) . . ?
C13 C12 H12 119.4 . . ?
N1 C1 H1 108.2 . . ?
N1 C1 C2 111.0(3) . . ?
N1 C1 C6 109.4(3) . . ?
C2 C1 H1 108.2 . . ?
C6 C1 H1 108.2 . . ?
C6 C1 C2 111.7(3) . . ?
C9 C8 H8 116.7 . . ?
C9 C8 C7 126.6(4) . . ?
C7 C8 H8 116.7 . . ?
C8 C9 H9 116.3 . . ?
C8 C9 C10 127.4(4) . . ?
C10 C9 H9 116.3 . . ?
C12 C13 H13 119.9 . . ?
C14 C13 C12 120.2(4) . . ?
C14 C13 H13 119.9 . . ?
C11 C16 H16 119.5 . . ?
C11 C16 C15 120.9(4) . . ?
C15 C16 H16 119.5 . . ?
N1 C7 C8 110.9(3) . . ?
N1 C7 H7A 109.5 . . ?
N1 C7 H7B 109.5 . . ?
C8 C7 H7A 109.5 . . ?
C8 C7 H7B 109.5 . . ?
H7A C7 H7B 108.0 . . ?
C1 C2 H2A 109.8 . . ?
C1 C2 H2B 109.8 . . ?
C1 C2 C3 109.5(3) . . ?
H2A C2 H2B 108.2 . . ?
C3 C2 H2A 109.8 . . ?
C3 C2 H2B 109.8 . . ?
C11 C10 H10A 109.1 . . ?
C11 C10 H10B 109.1 . . ?
C9 C10 C11 112.5(3) . . ?
C9 C10 H10A 109.1 . . ?
C9 C10 H10B 109.1 . . ?
H10A C10 H10B 107.8 . . ?
C1 C6 H6A 109.7 . . ?
C1 C6 H6B 109.7 . . ?
C1 C6 C5 109.8(3) . . ?
H6A C6 H6B 108.2 . . ?
C5 C6 H6A 109.7 . . ?
C5 C6 H6B 109.7 . . ?
C13 C14 H14 120.3 . . ?
C13 C14 C15 119.4(4) . . ?
C15 C14 H14 120.3 . . ?
C16 C15 C14 120.2(4) . . ?
C16 C15 H15 119.9 . . ?
C14 C15 H15 119.9 . . ?
C2 C3 H3A 109.2 . . ?
C2 C3 H3B 109.2 . . ?
H3A C3 H3B 107.9 . . ?
C4 C3 C2 112.1(4) . . ?
C4 C3 H3A 109.2 . . ?
C4 C3 H3B 109.2 . . ?
C6 C5 H5A 109.6 . . ?
C6 C5 H5B 109.6 . . ?
H5A C5 H5B 108.1 . . ?
C4 C5 C6 110.2(4) . . ?
C4 C5 H5A 109.6 . . ?
C4 C5 H5B 109.6 . . ?
C3 C4 C5 111.0(3) . . ?
C3 C4 H4A 109.4 . . ?
C3 C4 H4B 109.4 . . ?
C5 C4 H4A 109.4 . . ?
C5 C4 H4B 109.4 . . ?
H4A C4 H4B 108.0 . . ?
H2C N2 H2D 107.6 . . ?
C17 N2 H2C 108.7 . . ?
C17 N2 H2D 108.7 . . ?
C17 N2 C23 114.0(3) . . ?
C23 N2 H2C 108.7 . . ?
C23 N2 H2D 108.7 . . ?
C28 C27 C32 118.4(4) . . ?
C28 C27 C26 121.0(4) . . ?
C32 C27 C26 120.7(4) . . ?
N2 C17 H17 107.8 . . ?
N2 C17 C18 112.4(3) . . ?
N2 C17 C22 109.5(3) . . ?
C18 C17 H17 107.8 . . ?
C22 C17 H17 107.8 . . ?
C22 C17 C18 111.3(3) . . ?
C17 C18 H18A 109.8 . . ?
C17 C18 H18B 109.8 . . ?
C17 C18 C19 109.4(3) . . ?
H18A C18 H18B 108.2 . . ?
C19 C18 H18A 109.8 . . ?
C19 C18 H18B 109.8 . . ?
C25 C24 H24 117.7 . . ?
C25 C24 C23 124.5(3) . . ?
C23 C24 H24 117.7 . . ?
C17 C22 H22A 109.8 . . ?
C17 C22 H22B 109.8 . . ?
C17 C22 C21 109.2(3) . . ?
H22A C22 H22B 108.3 . . ?
C21 C22 H22A 109.8 . . ?
C21 C22 H22B 109.8 . . ?
C27 C28 H28 119.3 . . ?
C27 C28 C29 121.4(4) . . ?
C29 C28 H28 119.3 . . ?
C24 C25 H25 116.1 . . ?
C24 C25 C26 127.8(3) . . ?
C26 C25 H25 116.1 . . ?
C27 C32 H32 119.6 . . ?
C27 C32 C31 120.8(4) . . ?
C31 C32 H32 119.6 . . ?
N2 C23 H23A 109.0 . . ?
N2 C23 H23B 109.0 . . ?
C24 C23 N2 112.8(3) . . ?
C24 C23 H23A 109.0 . . ?
C24 C23 H23B 109.0 . . ?
H23A C23 H23B 107.8 . . ?
C18 C19 H19A 109.3 . . ?
C18 C19 H19B 109.3 . . ?
H19A C19 H19B 108.0 . . ?
C20 C19 C18 111.5(3) . . ?
C20 C19 H19A 109.3 . . ?
C20 C19 H19B 109.3 . . ?
C19 C20 H20A 109.6 . . ?
C19 C20 H20B 109.6 . . ?
H20A C20 H20B 108.1 . . ?
C21 C20 C19 110.4(3) . . ?
C21 C20 H20A 109.6 . . ?
C21 C20 H20B 109.6 . . ?
C28 C29 H29 120.1 . . ?
C30 C29 C28 119.7(4) . . ?
C30 C29 H29 120.1 . . ?
C27 C26 H26A 109.1 . . ?
C27 C26 H26B 109.1 . . ?
C25 C26 C27 112.6(3) . . ?
C25 C26 H26A 109.1 . . ?
C25 C26 H26B 109.1 . . ?
H26A C26 H26B 107.8 . . ?
C29 C30 H30 120.2 . . ?
C29 C30 C31 119.7(4) . . ?
C31 C30 H30 120.2 . . ?
C22 C21 H21A 109.5 . . ?
C22 C21 H21B 109.5 . . ?
C20 C21 C22 110.9(3) . . ?
C20 C21 H21A 109.5 . . ?
C20 C21 H21B 109.5 . . ?
H21A C21 H21B 108.0 . . ?
C32 C31 H31 120.0 . . ?
C30 C31 C32 119.9(4) . . ?
C30 C31 H31 120.0 . . ?
H3AA N3 H3AB 107.4 . . ?
H3BC N3 H3BD 107.4 . . ?
C39 N3 H3AA 108.4 . . ?
C39 N3 H3AB 108.4 . . ?
C39 N3 H3BC 108.3 . . ?
C39 N3 H3BD 108.3 . . ?
C39 N3 C33 115.6(4) . . ?
C33 N3 H3AA 108.4 . . ?
C33 N3 H3AB 108.4 . . ?
C33A N3 H3BC 108.3 . . ?
C33A N3 H3BD 108.3 . . ?
C33A N3 C39 115.8(4) . . ?
C44 C43 C42 121.0(4) . . ?
C44 C43 C48 117.9(4) . . ?
C48 C43 C42 121.1(4) . . ?
C41 C40 H40 117.8 . . ?
C41 C40 C39 124.4(4) . . ?
C39 C40 H40 117.8 . . ?
C40 C41 H41 116.2 . . ?
C40 C41 C42 127.7(4) . . ?
C42 C41 H41 116.2 . . ?
C43 C44 H44 119.5 . . ?
C43 C44 C45 121.0(4) . . ?
C45 C44 H44 119.5 . . ?
N3 C39 H39A 109.4 . . ?
N3 C39 H39B 109.4 . . ?
C40 C39 N3 111.1(3) . . ?
C40 C39 H39A 109.4 . . ?
C40 C39 H39B 109.4 . . ?
H39A C39 H39B 108.0 . . ?
C43 C42 H42A 109.0 . . ?
C43 C42 H42B 109.0 . . ?
C41 C42 C43 112.7(3) . . ?
C41 C42 H42A 109.0 . . ?
C41 C42 H42B 109.0 . . ?
H42A C42 H42B 107.8 . . ?
C43 C48 H48 119.4 . . ?
C43 C48 C47 121.1(4) . . ?
C47 C48 H48 119.4 . . ?
C45 C46 H46 120.5 . . ?
C45 C46 C47 119.1(4) . . ?
C47 C46 H46 120.5 . . ?
C44 C45 H45 119.7 . . ?
C46 C45 C44 120.7(4) . . ?
C46 C45 H45 119.7 . . ?
C48 C47 H47 119.9 . . ?
C46 C47 C48 120.2(4) . . ?
C46 C47 H47 119.9 . . ?
H34A C34 H34B 108.2 . . ?
C33 C34 H34A 109.7 . . ?
C33 C34 H34B 109.7 . . ?
C33 C34 C35 109.7(7) . . ?
C35 C34 H34A 109.7 . . ?
C35 C34 H34B 109.7 . . ?
H37A C37 H37B 108.1 . . ?
C36 C37 H37A 109.5 . . ?
C36 C37 H37B 109.5 . . ?
C38 C37 H37A 109.5 . . ?
C38 C37 H37B 109.5 . . ?
C38 C37 C36 110.7(7) . . ?
N3 C33 C34 108.9(5) . . ?
N3 C33 H33 109.1 . . ?
N3 C33 C38 109.8(5) . . ?
C34 C33 H33 109.1 . . ?
C34 C33 C38 110.7(6) . . ?
C38 C33 H33 109.1 . . ?
C37 C36 H36A 109.2 . . ?
C37 C36 H36B 109.2 . . ?
H36A C36 H36B 107.9 . . ?
C35 C36 C37 112.0(6) . . ?
C35 C36 H36A 109.2 . . ?
C35 C36 H36B 109.2 . . ?
C37 C38 C33 109.8(6) . . ?
C37 C38 H38A 109.7 . . ?
C37 C38 H38B 109.7 . . ?
C33 C38 H38A 109.7 . . ?
C33 C38 H38B 109.7 . . ?
H38A C38 H38B 108.2 . . ?
C34 C35 H35A 109.6 . . ?
C34 C35 H35B 109.6 . . ?
C36 C35 C34 110.4(6) . . ?
C36 C35 H35A 109.6 . . ?
C36 C35 H35B 109.6 . . ?
H35A C35 H35B 108.1 . . ?
F2 B1 F1 109.7(3) . . ?
F2 B1 F3 109.6(4) . . ?
F3 B1 F1 107.1(3) . . ?
F4 B1 F1 109.4(4) . . ?
F4 B1 F2 110.7(4) . . ?
F4 B1 F3 110.1(4) . . ?
F5 B2 F6 109.5(3) . . ?
F5 B2 F7 109.7(3) . . ?
F6 B2 F7 106.4(3) . . ?
F8 B2 F5 111.2(3) . . ?
F8 B2 F6 111.1(4) . . ?
F8 B2 F7 108.8(3) . . ?
F9 B3 F12 105.7(3) . . ?
F10 B3 F9 111.4(4) . . ?
F10 B3 F11 111.6(4) . . ?
F10 B3 F12 108.6(3) . . ?
F11 B3 F9 109.0(3) . . ?
F11 B3 F12 110.3(3) . . ?
N3 C33A H33A 108.4 . . ?
N3 C33A C38A 108.4(7) . . ?
N3 C33A C34A 111.4(7) . . ?
C38A C33A H33A 108.4 . . ?
C34A C33A H33A 108.4 . . ?
C34A C33A C38A 111.8(8) . . ?
C33A C38A H38C 109.8 . . ?
C33A C38A H38D 109.8 . . ?
H38C C38A H38D 108.2 . . ?
C37A C38A C33A 109.4(10) . . ?
C37A C38A H38C 109.8 . . ?
C37A C38A H38D 109.8 . . ?
C38A C37A H37C 109.7 . . ?
C38A C37A H37D 109.7 . . ?
H37C C37A H37D 108.2 . . ?
C36A C37A C38A 109.9(9) . . ?
C36A C37A H37C 109.7 . . ?
C36A C37A H37D 109.7 . . ?
C37A C36A H36C 109.2 . . ?
C37A C36A H36D 109.2 . . ?
C37A C36A C35A 112.0(9) . . ?
H36C C36A H36D 107.9 . . ?
C35A C36A H36C 109.2 . . ?
C35A C36A H36D 109.2 . . ?
C36A C35A H35C 109.7 . . ?
C36A C35A H35D 109.7 . . ?
H35C C35A H35D 108.2 . . ?
C34A C35A C36A 110.0(9) . . ?
C34A C35A H35C 109.7 . . ?
C34A C35A H35D 109.7 . . ?
C33A C34A C35A 110.3(8) . . ?
C33A C34A H34C 109.6 . . ?
C33A C34A H34D 109.6 . . ?
C35A C34A H34C 109.6 . . ?
C35A C34A H34D 109.6 . . ?
H34C C34A H34D 108.1 . . ?

loop_
_geom_bond_atom_site_label_1
_geom_bond_atom_site_label_2
_geom_bond_distance
_geom_bond_site_symmetry_2
_geom_bond_publ_flag
N1 H1A 0.9100 . ?
N1 H1B 0.9100 . ?
N1 C1 1.513(5) . ?
N1 C7 1.500(5) . ?
C11 C12 1.394(6) . ?
C11 C16 1.384(5) . ?
C11 C10 1.523(5) . ?
C12 H12 0.9500 . ?
C12 C13 1.388(6) . ?
C1 H1 1.0000 . ?
C1 C2 1.522(5) . ?
C1 C6 1.521(5) . ?
C8 H8 0.9500 . ?
C8 C9 1.317(6) . ?
C8 C7 1.504(5) . ?
C9 H9 0.9500 . ?
C9 C10 1.511(5) . ?
C13 H13 0.9500 . ?
C13 C14 1.371(6) . ?
C16 H16 0.9500 . ?
C16 C15 1.388(6) . ?
C7 H7A 0.9900 . ?
C7 H7B 0.9900 . ?
C2 H2A 0.9900 . ?
C2 H2B 0.9900 . ?
C2 C3 1.538(5) . ?
C10 H10A 0.9900 . ?
C10 H10B 0.9900 . ?
C6 H6A 0.9900 . ?
C6 H6B 0.9900 . ?
C6 C5 1.533(6) . ?
C14 H14 0.9500 . ?
C14 C15 1.393(6) . ?
C15 H15 0.9500 . ?
C3 H3A 0.9900 . ?
C3 H3B 0.9900 . ?
C3 C4 1.519(7) . ?
C5 H5A 0.9900 . ?
C5 H5B 0.9900 . ?
C5 C4 1.525(6) . ?
C4 H4A 0.9900 . ?
C4 H4B 0.9900 . ?
N2 H2C 0.9100 . ?
N2 H2D 0.9100 . ?
N2 C17 1.506(4) . ?
N2 C23 1.509(4) . ?
C27 C28 1.382(6) . ?
C27 C32 1.384(6) . ?
C27 C26 1.518(5) . ?
C17 H17 1.0000 . ?
C17 C18 1.526(5) . ?
C17 C22 1.523(5) . ?
C18 H18A 0.9900 . ?
C18 H18B 0.9900 . ?
C18 C19 1.538(5) . ?
C24 H24 0.9500 . ?
C24 C25 1.330(5) . ?
C24 C23 1.492(5) . ?
C22 H22A 0.9900 . ?
C22 H22B 0.9900 . ?
C22 C21 1.536(5) . ?
C28 H28 0.9500 . ?
C28 C29 1.395(6) . ?
C25 H25 0.9500 . ?
C25 C26 1.507(5) . ?
C32 H32 0.9500 . ?
C32 C31 1.396(6) . ?
C23 H23A 0.9900 . ?
C23 H23B 0.9900 . ?
C19 H19A 0.9900 . ?
C19 H19B 0.9900 . ?
C19 C20 1.531(6) . ?
C20 H20A 0.9900 . ?
C20 H20B 0.9900 . ?
C20 C21 1.527(6) . ?
C29 H29 0.9500 . ?
C29 C30 1.377(6) . ?
C26 H26A 0.9900 . ?
C26 H26B 0.9900 . ?
C30 H30 0.9500 . ?
C30 C31 1.389(7) . ?
C21 H21A 0.9900 . ?
C21 H21B 0.9900 . ?
C31 H31 0.9500 . ?
N3 H3AA 0.9100 . ?
N3 H3AB 0.9100 . ?
N3 H3BC 0.9100 . ?
N3 H3BD 0.9100 . ?
N3 C39 1.511(5) . ?
N3 C33 1.524(7) . ?
N3 C33A 1.510(9) . ?
C43 C44 1.386(6) . ?
C43 C42 1.518(6) . ?
C43 C48 1.389(6) . ?
C40 H40 0.9500 . ?
C40 C41 1.334(6) . ?
C40 C39 1.500(6) . ?
C41 H41 0.9500 . ?
C41 C42 1.508(6) . ?
C44 H44 0.9500 . ?
C44 C45 1.391(6) . ?
C39 H39A 0.9900 . ?
C39 H39B 0.9900 . ?
C42 H42A 0.9900 . ?
C42 H42B 0.9900 . ?
C48 H48 0.9500 . ?
C48 C47 1.391(7) . ?
C46 H46 0.9500 . ?
C46 C45 1.376(6) . ?
C46 C47 1.383(7) . ?
C45 H45 0.9500 . ?
C47 H47 0.9500 . ?
C34 H34A 0.9900 . ?
C34 H34B 0.9900 . ?
C34 C33 1.526(10) . ?
C34 C35 1.535(10) . ?
C37 H37A 0.9900 . ?
C37 H37B 0.9900 . ?
C37 C36 1.529(11) . ?
C37 C38 1.523(10) . ?
C33 H33 1.0000 . ?
C33 C38 1.530(9) . ?
C36 H36A 0.9900 . ?
C36 H36B 0.9900 . ?
C36 C35 1.519(10) . ?
C38 H38A 0.9900 . ?
C38 H38B 0.9900 . ?
C35 H35A 0.9900 . ?
C35 H35B 0.9900 . ?
F1 B1 1.401(5) . ?
F2 B1 1.383(6) . ?
F3 B1 1.399(5) . ?
F4 B1 1.373(5) . ?
F5 B2 1.382(5) . ?
F6 B2 1.405(5) . ?
F7 B2 1.410(5) . ?
F8 B2 1.368(5) . ?
F9 B3 1.408(5) . ?
F10 B3 1.355(5) . ?
F11 B3 1.380(5) . ?
F12 B3 1.409(5) . ?
C33A H33A 1.0000 . ?
C33A C38A 1.530(13) . ?
C33A C34A 1.521(11) . ?
C38A H38C 0.9900 . ?
C38A H38D 0.9900 . ?
C38A C37A 1.522(13) . ?
C37A H37C 0.9900 . ?
C37A H37D 0.9900 . ?
C37A C36A 1.519(13) . ?
C36A H36C 0.9900 . ?
C36A H36D 0.9900 . ?
C36A C35A 1.541(13) . ?
C35A H35C 0.9900 . ?
C35A H35D 0.9900 . ?
C35A C34A 1.529(13) . ?
C34A H34C 0.9900 . ?
C34A H34D 0.9900 . ?

loop_
_geom_torsion_atom_site_label_1
_geom_torsion_atom_site_label_2
_geom_torsion_atom_site_label_3
_geom_torsion_atom_site_label_4
_geom_torsion
_geom_torsion_site_symmetry_1
_geom_torsion_site_symmetry_2
_geom_torsion_site_symmetry_3
_geom_torsion_site_symmetry_4
_geom_torsion_publ_flag
N1 C1 C2 C3 179.0(3) . . . . ?
N1 C1 C6 C5 177.7(3) . . . . ?
C11 C12 C13 C14 -1.1(6) . . . . ?
C11 C16 C15 C14 -0.5(7) . . . . ?
C12 C11 C16 C15 -1.3(6) . . . . ?
C12 C11 C10 C9 -88.3(4) . . . . ?
C12 C13 C14 C15 -0.7(7) . . . . ?
C1 N1 C7 C8 179.5(3) . . . . ?
C1 C2 C3 C4 -54.7(5) . . . . ?
C1 C6 C5 C4 58.1(5) . . . . ?
C8 C9 C10 C11 132.3(4) . . . . ?
C9 C8 C7 N1 -128.6(4) . . . . ?
C13 C14 C15 C16 1.5(7) . . . . ?
C16 C11 C12 C13 2.1(6) . . . . ?
C16 C11 C10 C9 89.8(5) . . . . ?
C7 N1 C1 C2 70.6(4) . . . . ?
C7 N1 C1 C6 -165.7(3) . . . . ?
C7 C8 C9 C10 2.4(7) . . . . ?
C2 C1 C6 C5 -59.0(4) . . . . ?
C2 C3 C4 C5 55.5(5) . . . . ?
C10 C11 C12 C13 -179.7(4) . . . . ?
C10 C11 C16 C15 -179.5(4) . . . . ?
C6 C1 C2 C3 56.6(5) . . . . ?
C6 C5 C4 C3 -56.6(5) . . . . ?
N2 C17 C18 C19 178.4(3) . . . . ?
N2 C17 C22 C21 -175.7(3) . . . . ?
C27 C28 C29 C30 1.2(6) . . . . ?
C27 C32 C31 C30 0.7(7) . . . . ?
C17 N2 C23 C24 -174.8(3) . . . . ?
C17 C18 C19 C20 56.2(4) . . . . ?
C17 C22 C21 C20 -58.3(4) . . . . ?
C18 C17 C22 C21 59.5(4) . . . . ?
C18 C19 C20 C21 -55.9(5) . . . . ?
C24 C25 C26 C27 -136.5(4) . . . . ?
C22 C17 C18 C19 -58.3(4) . . . . ?
C28 C27 C32 C31 -0.3(6) . . . . ?
C28 C27 C26 C25 -118.1(4) . . . . ?
C28 C29 C30 C31 -0.8(6) . . . . ?
C25 C24 C23 N2 128.7(4) . . . . ?
C32 C27 C28 C29 -0.6(6) . . . . ?
C32 C27 C26 C25 61.9(5) . . . . ?
C23 N2 C17 C18 -67.1(4) . . . . ?
C23 N2 C17 C22 168.6(3) . . . . ?
C23 C24 C25 C26 -3.9(6) . . . . ?
C19 C20 C21 C22 56.8(5) . . . . ?
C29 C30 C31 C32 -0.2(7) . . . . ?
C26 C27 C28 C29 179.3(3) . . . . ?
C26 C27 C32 C31 179.8(4) . . . . ?
N3 C33 C38 C37 -179.6(6) . . . . ?
N3 C33A C38A C37A 178.0(8) . . . . ?
N3 C33A C34A C35A 179.1(7) . . . . ?
C43 C44 C45 C46 0.1(6) . . . . ?
C43 C48 C47 C46 1.0(7) . . . . ?
C40 C41 C42 C43 142.2(4) . . . . ?
C41 C40 C39 N3 -116.2(4) . . . . ?
C44 C43 C42 C41 119.6(4) . . . . ?
C44 C43 C48 C47 -0.2(7) . . . . ?
C39 N3 C33 C34 -168.8(5) . . . . ?
C39 N3 C33 C38 -47.5(6) . . . . ?
C39 N3 C33A C38A -174.7(6) . . . . ?
C39 N3 C33A C34A 62.0(8) . . . . ?
C39 C40 C41 C42 3.6(7) . . . . ?
C42 C43 C44 C45 -179.7(4) . . . . ?
C42 C43 C48 C47 179.2(4) . . . . ?
C48 C43 C44 C45 -0.4(6) . . . . ?
C48 C43 C42 C41 -59.8(5) . . . . ?
C45 C46 C47 C48 -1.2(7) . . . . ?
C47 C46 C45 C44 0.7(7) . . . . ?
C34 C33 C38 C37 -59.3(8) . . . . ?
C37 C36 C35 C34 55.6(9) . . . . ?
C33 N3 C39 C40 -163.5(4) . . . . ?
C33 C34 C35 C36 -57.0(9) . . . . ?
C36 C37 C38 C33 56.5(8) . . . . ?
C38 C37 C36 C35 -55.6(9) . . . . ?
C35 C34 C33 N3 -179.8(6) . . . . ?
C35 C34 C33 C38 59.4(8) . . . . ?
C33A N3 C39 C40 166.7(5) . . . . ?
C33A C38A C37A C36A 57.9(11) . . . . ?
C38A C33A C34A C35A 57.6(11) . . . . ?
C38A C37A C36A C35A -57.8(12) . . . . ?
C37A C36A C35A C34A 56.1(12) . . . . ?
C36A C35A C34A C33A -54.9(11) . . . . ?
C34A C33A C38A C37A -58.9(11) . . . . ?

loop_
_twin_individual_id
_twin_individual_mass_fraction_refined
1 0.41(15)
2 0.59(15)
